data_4505359
loop_
_publ_author_name
'Konarev, Dmitri V.'
'Litvinov, Alexey L.'
'Neretin, Ivan S.'
'Drichko, Natalia V.'
'Slovokhotov, Yury L.'
'Lyubovskaya, Rimma N.'
'Howard, Judith A. K.'
'Yufit, D. S.'

_publ_section_title
;
 Formation of Coordination Porphyrin Pentamers in New Supramolecular
 Complex of Fullerene:&#x2009;
 {(ZnTPP)4&#x00B7;4-TPyP}&#x00B7;(C60)2&#x00B7;(C6H5CN)3.5
;
_journal_issue 4
_journal_name_full 'Crystal Growth &amp; Design'
_journal_page_first 643
_journal_paper_doi 10.1021/cg034259f
_journal_volume 4
_journal_year 2004
_chemical_formula_moiety 'C60, 2(C44 H28 N4 Zn), 0.5(C40 H26 N8), 1.75(C7 H5 N)'
_chemical_formula_sum 'C180.25 H77.75 N13.75 Zn2'
_chemical_formula_weight 2566.55
_chemical_name_common '[60]fullerene ZnTPP TPyP clathrate'
_chemical_name_systematic
; 
 [60]fullerene zinc tetraphenylporphyrinate tetra(4-pyridyl)porphyrine
 clathrate
;
_space_group_IT_number 2
_symmetry_cell_setting triclinic
_symmetry_space_group_name_Hall '-P 1'
_symmetry_space_group_name_H-M 'P -1'
_atom_sites_solution_hydrogens geom
_atom_sites_solution_primary direct
_atom_sites_solution_secondary difmap
_audit_creation_method SHELXL
_cell_angle_alpha 90.344(2)
_cell_angle_beta 105.864(2)
_cell_angle_gamma 96.447(2)
_cell_formula_units_Z 2
_cell_length_a 16.6488(10)
_cell_length_b 19.0749(11)
_cell_length_c 21.5917(13)
_cell_measurement_temperature 110(2)
_cell_volume 6549.3(7)
_computing_structure_refinement 'SHELXL-93 (Sheldrick, 1993)'
_computing_structure_solution 'SHELXS-86 (Sheldrick, 1990)'
_diffrn_ambient_temperature 110(2)
_diffrn_measurement_device 'Bruker SMART 6K'
_diffrn_measurement_method '\w scan'
_diffrn_radiation_monochromator graphite
_diffrn_radiation_source 'fine-focus sealed tube'
_diffrn_radiation_type MoK\a
_diffrn_radiation_wavelength 0.71073
_diffrn_reflns_av_R_equivalents 0.0749
_diffrn_reflns_av_sigmaI/netI 0.2796
_diffrn_reflns_limit_h_max 23
_diffrn_reflns_limit_h_min -20
_diffrn_reflns_limit_k_max 27
_diffrn_reflns_limit_k_min -23
_diffrn_reflns_limit_l_max 28
_diffrn_reflns_limit_l_min -30
_diffrn_reflns_number 51690
_diffrn_reflns_theta_max 30.55
_diffrn_reflns_theta_min 0.98
_exptl_absorpt_coefficient_mu 0.431
_exptl_absorpt_correction_type none
_exptl_crystal_colour black
_exptl_crystal_density_diffrn 1.301
_exptl_crystal_description plate
_exptl_crystal_F_000 2631
_exptl_crystal_size_max 0.4
_exptl_crystal_size_mid 0.4
_exptl_crystal_size_min 0.15
_refine_diff_density_max 1.057
_refine_diff_density_min -0.567
_refine_diff_density_rms 0.089
_refine_ls_extinction_method none
_refine_ls_goodness_of_fit_all 0.868
_refine_ls_goodness_of_fit_obs 1.251
_refine_ls_matrix_type fullcycle
_refine_ls_number_parameters 1680
_refine_ls_number_reflns 27934
_refine_ls_number_restraints 1319
_refine_ls_restrained_S_all 1.024
_refine_ls_restrained_S_obs 1.471
_refine_ls_R_factor_all 0.2379
_refine_ls_R_factor_obs 0.0842
_refine_ls_shift/esd_max 0.009
_refine_ls_shift/esd_mean 0.000
_refine_ls_structure_factor_coef Fsqd
_refine_ls_weighting_details 'w=1/[\s^2^(Fo^2^)+(0.1015P)^2^+0.0000P] where P=(Fo^2^+2Fc^2^)/3'
_refine_ls_weighting_scheme calc
_refine_ls_wR_factor_all 0.2666
_refine_ls_wR_factor_obs 0.1959
_reflns_number_observed 11117
_reflns_number_total 35781
_reflns_observed_criterion >2sigma(I)
_cod_data_source_file cg034259fsi20031229_014807.cif
_cod_data_source_block chg
_cod_depositor_comments
;
The following automatic conversions were performed:

'_symmetry_cell_setting' value 'Triclinic' changed to 'triclinic'
according to /home/saulius/struct/CIF-dictionaries/cif_core.dic
dictionary named 'cif_core.dic' version 2.4.1 from 2010-06-29.

Automatic conversion script
Id: cif_fix_values 1715 2011-07-08 13:25:40Z adriana 

The following automatic conversions were performed:

'_refine_ls_weighting_scheme' value 'calc
w=1/[\s^2^(Fo^2^)+(0.1015P)^2^+0.0000P] where P=(Fo^2^+2Fc^2^)/3' was
changed to 'calc'. New tag '_refine_ls_weighting_details' was
created. The value of the new tag was set to
'w=1/[\s^2^(Fo^2^)+(0.1015P)^2^+0.0000P] where P=(Fo^2^+2Fc^2^)/3'.

Automatic conversion script
Id: cif_fix_values 3143 2015-03-26 13:38:13Z robertas 
;
_cod_original_sg_symbol_H-M P-1
_cod_database_code 4505359

loop_
_symmetry_equiv_pos_as_xyz
'x, y, z'
'-x, -y, -z'

loop_
_atom_site_aniso_label
_atom_site_aniso_U_11
_atom_site_aniso_U_22
_atom_site_aniso_U_33
_atom_site_aniso_U_23
_atom_site_aniso_U_13
_atom_site_aniso_U_12
Zn1 0.0355(4) 0.0240(3) 0.0336(3) 0.0046(2) 0.0202(3) 0.0079(3)
N11 0.040(2) 0.023(2) 0.027(2) 0.008(2) 0.029(2) 0.008(2)
N12 0.029(2) 0.025(2) 0.038(2) 0.001(2) 0.014(2) 0.004(2)
N13 0.031(2) 0.031(2) 0.039(3) 0.004(2) 0.019(2) 0.001(2)
N14 0.030(2) 0.030(2) 0.039(3) 0.006(2) 0.019(2) 0.009(2)
N31 0.025(2) 0.022(2) 0.026(2) 0.006(2) 0.011(2) 0.008(2)
N32 0.028(2) 0.021(2) 0.032(2) 0.005(2) 0.014(2) 0.013(2)
N33 0.037(3) 0.023(2) 0.040(2) 0.001(2) 0.020(2) 0.004(2)
N34 0.030(2) 0.024(2) 0.051(3) 0.013(2) 0.010(2) 0.009(2)
C101 0.040(3) 0.028(3) 0.033(3) -0.003(2) 0.017(3) 0.009(2)
C102 0.046(3) 0.028(3) 0.029(3) 0.001(2) 0.009(3) 0.003(2)
C103 0.037(3) 0.020(3) 0.036(3) 0.000(2) 0.011(3) -0.002(2)
C104 0.038(3) 0.020(2) 0.033(3) 0.001(2) 0.019(2) 0.006(2)
C105 0.036(3) 0.016(2) 0.039(3) 0.004(2) 0.018(2) 0.004(2)
C106 0.035(3) 0.025(3) 0.031(3) 0.002(2) 0.013(2) 0.004(2)
C107 0.035(3) 0.041(3) 0.039(3) 0.009(2) 0.024(3) -0.006(2)
C108 0.052(4) 0.042(3) 0.035(3) 0.011(3) 0.022(3) -0.002(3)
C109 0.040(3) 0.032(3) 0.030(3) 0.001(2) 0.018(3) 0.008(2)
C110 0.042(3) 0.036(3) 0.027(3) -0.001(2) 0.014(3) 0.000(2)
C111 0.038(3) 0.032(3) 0.031(3) 0.000(2) 0.016(2) 0.004(2)
C112 0.050(4) 0.050(4) 0.043(3) 0.005(3) 0.012(3) -0.005(3)
C113 0.040(3) 0.047(4) 0.047(4) 0.004(3) 0.013(3) -0.006(3)
C114 0.034(3) 0.040(3) 0.043(3) 0.006(3) 0.019(3) 0.008(3)
C115 0.028(3) 0.036(3) 0.048(3) 0.006(3) 0.020(3) 0.007(2)
C116 0.034(3) 0.031(3) 0.043(3) 0.011(2) 0.023(3) 0.009(2)
C117 0.031(3) 0.042(3) 0.050(3) 0.015(3) 0.027(3) 0.005(2)
C118 0.046(3) 0.034(3) 0.045(3) 0.016(2) 0.028(3) 0.012(3)
C119 0.041(3) 0.025(3) 0.034(3) 0.007(2) 0.023(3) 0.012(2)
C120 0.043(3) 0.024(3) 0.029(3) -0.001(2) 0.023(2) 0.007(2)
C121 0.044(3) 0.026(3) 0.033(3) 0.005(2) 0.019(3) 0.004(2)
C122 0.036(3) 0.033(3) 0.034(3) 0.005(2) 0.010(3) 0.003(2)
C123 0.037(3) 0.056(4) 0.037(3) 0.000(3) 0.012(3) 0.012(3)
C124 0.032(3) 0.057(4) 0.043(3) 0.000(3) 0.016(3) -0.011(3)
C125 0.048(4) 0.036(3) 0.048(3) 0.008(3) 0.016(3) -0.003(3)
C126 0.032(3) 0.037(3) 0.045(3) 0.010(2) 0.014(3) 0.003(2)
C127 0.047(4) 0.047(4) 0.037(3) 0.008(3) 0.019(3) -0.009(3)
C128 0.060(5) 0.106(6) 0.042(4) -0.002(4) 0.014(3) 0.024(4)
C129 0.059(5) 0.096(6) 0.042(4) 0.000(4) 0.012(3) 0.005(4)
C130 0.080(5) 0.069(5) 0.034(3) 0.012(3) 0.024(4) -0.012(4)
C131 0.137(8) 0.068(5) 0.055(4) 0.027(4) 0.021(5) 0.030(5)
C132 0.114(6) 0.052(4) 0.052(4) 0.009(3) 0.021(4) 0.023(4)
C133 0.036(3) 0.046(4) 0.051(4) 0.021(3) 0.011(3) 0.000(3)
C134 0.042(4) 0.047(4) 0.077(5) -0.002(3) 0.026(3) -0.010(3)
C135 0.066(5) 0.072(5) 0.087(5) 0.006(4) 0.025(4) -0.021(4)
C136 0.036(4) 0.106(6) 0.099(6) 0.046(5) 0.005(4) -0.024(4)
C137 0.035(4) 0.114(7) 0.117(7) 0.066(6) 0.017(4) 0.008(4)
C138 0.044(4) 0.081(5) 0.103(6) 0.045(4) 0.033(4) 0.016(4)
C139 0.053(4) 0.021(3) 0.036(3) 0.002(2) 0.016(3) 0.001(2)
C140 0.065(4) 0.038(3) 0.038(3) 0.001(3) 0.027(3) 0.007(3)
C141 0.078(5) 0.046(4) 0.043(4) 0.001(3) 0.027(3) -0.004(3)
C142 0.084(5) 0.044(4) 0.031(3) 0.011(3) 0.013(3) -0.009(3)
C143 0.076(5) 0.038(3) 0.049(4) 0.005(3) 0.008(3) 0.013(3)
C144 0.063(4) 0.040(3) 0.034(3) 0.006(3) 0.019(3) 0.009(3)
Zn2 0.0353(4) 0.0293(4) 0.0884(6) 0.0277(3) 0.0121(4) 0.0128(3)
N21 0.043(3) 0.029(3) 0.058(3) 0.014(2) 0.010(2) 0.016(2)
N24 0.043(3) 0.027(2) 0.083(4) 0.026(2) 0.029(3) 0.016(2)
C201 0.033(3) 0.026(3) 0.056(4) 0.013(3) 0.013(3) 0.010(2)
C202 0.040(4) 0.041(3) 0.062(4) 0.001(3) 0.020(3) 0.007(3)
C203 0.049(4) 0.053(4) 0.059(4) -0.002(3) 0.023(3) 0.014(3)
C204 0.049(4) 0.039(3) 0.056(4) 0.006(3) -0.002(3) 0.018(3)
C205 0.083(5) 0.042(4) 0.049(4) 0.006(3) -0.019(4) 0.016(3)
C215 0.061(5) 0.055(4) 0.123(6) 0.047(4) 0.056(5) 0.029(4)
C216 0.049(4) 0.042(4) 0.099(5) 0.038(3) 0.049(4) 0.023(3)
C217 0.073(5) 0.053(4) 0.076(5) 0.019(3) 0.041(4) 0.025(4)
C218 0.056(4) 0.045(4) 0.056(4) 0.021(3) 0.030(3) 0.018(3)
C219 0.043(3) 0.027(3) 0.054(4) 0.020(3) 0.020(3) 0.013(3)
C220 0.038(3) 0.028(3) 0.048(3) 0.009(2) 0.017(3) 0.013(2)
C221 0.113(7) 0.057(5) 0.061(5) 0.007(4) -0.014(5) -0.011(4)
C222 0.096(7) 0.164(10) 0.077(6) 0.036(6) 0.019(6) 0.035(6)
C223 0.127(9) 0.178(12) 0.073(6) 0.002(7) -0.026(6) 0.019(8)
C224 0.164(10) 0.145(10) 0.054(5) -0.038(6) 0.029(6) -0.042(8)
C225 0.402(23) 0.127(10) 0.097(8) -0.030(7) 0.089(12) 0.046(12)
C226 0.291(15) 0.091(7) 0.073(6) -0.008(5) 0.055(8) 0.055(8)
C232 0.049(4) 0.030(3) 0.081(4) 0.013(3) 0.033(3) 0.009(3)
C231 0.072(5) 0.037(4) 0.118(6) 0.005(4) 0.038(5) -0.001(3)
C233 0.106(6) 0.073(5) 0.166(8) 0.064(5) 0.106(6) 0.043(5)
C239 0.038(3) 0.035(3) 0.043(3) 0.006(2) 0.023(3) 0.014(2)
C240 0.048(4) 0.050(4) 0.062(4) 0.019(3) 0.022(3) 0.018(3)
C241 0.043(4) 0.071(5) 0.057(4) 0.016(3) 0.018(3) 0.012(3)
C242 0.041(4) 0.057(4) 0.053(4) -0.009(3) 0.020(3) 0.002(3)
C243 0.053(4) 0.044(4) 0.066(4) 0.010(3) 0.018(3) 0.008(3)
C244 0.040(3) 0.037(3) 0.048(3) 0.011(3) 0.016(3) 0.008(3)
C301 0.028(3) 0.021(2) 0.028(3) 0.004(2) 0.006(2) 0.008(2)
C302 0.029(3) 0.024(3) 0.033(3) 0.006(2) 0.010(2) 0.010(2)
C303 0.029(3) 0.024(3) 0.035(3) 0.005(2) 0.017(2) 0.001(2)
C304 0.027(3) 0.026(3) 0.026(3) 0.002(2) 0.010(2) 0.009(2)
C305 0.030(3) 0.023(3) 0.029(3) -0.002(2) 0.012(2) 0.004(2)
C306 0.031(3) 0.022(3) 0.030(3) 0.000(2) 0.013(2) 0.011(2)
C307 0.040(3) 0.037(3) 0.044(3) 0.007(2) 0.027(3) 0.020(2)
C308 0.043(3) 0.028(3) 0.050(3) 0.008(2) 0.024(3) 0.022(2)
C309 0.031(3) 0.021(3) 0.033(3) 0.002(2) 0.012(2) 0.010(2)
C310 0.030(3) 0.017(2) 0.032(3) 0.003(2) 0.007(2) 0.009(2)
C311 0.035(3) 0.017(2) 0.034(3) 0.003(2) 0.019(2) 0.008(2)
C312 0.032(3) 0.038(3) 0.039(3) 0.002(2) 0.016(3) 0.013(2)
C313 0.044(3) 0.042(3) 0.034(3) 0.007(2) 0.013(3) 0.016(3)
C314 0.028(3) 0.025(3) 0.046(3) -0.007(2) 0.010(3) 0.001(2)
C315 0.035(3) 0.030(3) 0.037(3) -0.002(2) 0.015(3) 0.010(2)
C316 0.028(3) 0.020(2) 0.029(3) 0.004(2) 0.009(2) 0.009(2)
C317 0.031(3) 0.022(3) 0.041(3) 0.005(2) 0.006(2) 0.006(2)
C318 0.025(3) 0.028(3) 0.050(3) 0.006(2) 0.004(2) 0.008(2)
C319 0.042(3) 0.019(3) 0.049(3) 0.003(2) 0.013(3) 0.002(2)
C320 0.026(3) 0.025(3) 0.041(3) 0.004(2) 0.006(2) 0.006(2)
C1 0.055(4) 0.067(5) 0.087(5) 0.029(4) 0.003(4) 0.037(4)
C2 0.083(6) 0.055(5) 0.110(6) 0.036(4) 0.024(5) 0.055(4)
C3 0.143(8) 0.034(4) 0.080(5) 0.030(4) 0.016(6) 0.045(5)
C4 0.086(6) 0.076(5) 0.077(5) 0.057(4) 0.016(5) 0.017(4)
C5 0.087(6) 0.064(5) 0.037(4) 0.016(3) 0.003(4) 0.025(4)
C6 0.055(4) 0.055(4) 0.050(4) 0.011(3) -0.003(3) 0.022(3)
C7 0.034(4) 0.143(8) 0.075(5) 0.028(5) 0.015(4) 0.042(4)
C8 0.059(5) 0.169(9) 0.100(7) 0.010(6) 0.033(5) 0.073(6)
C11 0.163(8) 0.018(3) 0.086(5) -0.008(3) 0.040(6) 0.034(4)
C12 0.096(6) 0.020(3) 0.141(8) 0.021(4) 0.027(6) 0.012(4)
C13 0.138(9) 0.036(5) 0.178(10) 0.009(5) 0.096(8) -0.028(5)
C16 0.128(8) 0.140(8) 0.049(4) 0.040(5) 0.063(5) 0.053(6)
C17 0.087(5) 0.096(6) 0.030(3) 0.015(3) 0.016(4) 0.045(5)
C18 0.115(6) 0.061(5) 0.035(4) -0.017(3) -0.007(4) 0.032(4)
C21 0.034(4) 0.056(5) 0.132(7) 0.028(4) 0.003(4) -0.005(3)
C22 0.066(6) 0.092(7) 0.240(14) 0.000(8) 0.066(8) -0.028(5)
C23 0.062(6) 0.197(11) 0.100(7) 0.016(7) 0.059(6) -0.016(7)
C24 0.062(6) 0.333(18) 0.081(7) 0.014(9) 0.054(6) 0.075(9)
C25 0.102(7) 0.242(13) 0.062(5) 0.003(7) 0.058(5) 0.084(9)
C26 0.172(11) 0.182(11) 0.059(6) -0.032(6) 0.018(6) 0.133(10)
C27 0.183(10) 0.073(6) 0.049(5) -0.034(4) -0.014(6) 0.062(7)
C28 0.162(9) 0.047(5) 0.064(5) -0.030(4) -0.018(6) 0.028(5)
C29 0.075(6) 0.036(4) 0.169(9) -0.015(5) -0.056(6) -0.003(4)
C30 0.052(6) 0.027(4) 0.357(19) -0.030(7) 0.058(8) -0.023(4)
C31 0.037(6) 0.122(10) 0.323(19) -0.010(11) 0.038(9) -0.037(6)
C32 0.046(5) 0.194(11) 0.113(8) 0.038(8) 0.036(5) -0.041(6)
C33 0.038(5) 0.215(12) 0.085(6) -0.017(7) 0.041(5) 0.010(6)
C34 0.079(6) 0.131(8) 0.075(5) 0.007(5) 0.062(5) 0.030(5)
C35 0.095(6) 0.109(7) 0.053(4) -0.035(4) 0.016(4) 0.050(5)
C36 0.182(10) 0.057(5) 0.060(5) -0.024(4) 0.040(6) 0.022(6)
C37 0.117(7) 0.034(4) 0.074(5) -0.014(4) 0.019(5) 0.008(4)
C38 0.075(6) 0.035(4) 0.098(6) -0.008(4) -0.024(5) -0.012(4)
C39 0.047(5) 0.041(5) 0.241(12) 0.015(6) 0.047(7) -0.015(4)
C40 0.172(10) 0.034(4) 0.128(7) 0.020(4) 0.102(7) -0.016(5)
C43 0.086(6) 0.134(7) 0.047(4) 0.018(4) 0.043(4) 0.033(5)
C44 0.086(5) 0.081(5) 0.035(4) -0.007(3) 0.009(4) 0.025(4)
C45 0.120(6) 0.054(4) 0.030(3) -0.018(3) -0.009(4) 0.022(4)
C48 0.032(4) 0.106(8) 0.151(9) 0.019(6) -0.026(5) 0.000(5)
C49 0.037(4) 0.110(6) 0.073(5) 0.006(5) 0.011(4) 0.036(4)
C50 0.038(4) 0.101(6) 0.075(5) -0.009(4) 0.017(4) 0.042(4)
C53 0.103(6) 0.015(3) 0.101(6) -0.002(3) 0.038(5) 0.014(3)
C54 0.108(7) 0.024(3) 0.110(6) 0.017(4) 0.041(6) 0.018(4)
C55 0.178(9) 0.054(5) 0.064(5) 0.027(4) 0.023(6) 0.074(6)
C56 0.136(7) 0.054(4) 0.046(4) 0.030(3) 0.031(4) 0.034(4)
C57 0.098(6) 0.057(4) 0.036(4) 0.013(3) 0.004(4) 0.030(4)
C58 0.050(4) 0.084(5) 0.038(4) 0.005(3) -0.009(3) 0.023(4)
C59 0.047(4) 0.101(6) 0.082(5) 0.019(5) -0.004(4) 0.041(4)
C60 0.094(6) 0.069(5) 0.098(6) 0.032(4) 0.028(5) 0.065(5)

loop_
_atom_site_label
_atom_site_type_symbol
_atom_site_fract_x
_atom_site_fract_y
_atom_site_fract_z
_atom_site_U_iso_or_equiv
_atom_site_thermal_displace_type
_atom_site_occupancy
_atom_site_calc_flag
_atom_site_refinement_flags
_atom_site_disorder_group
Zn1 Zn 0.37882(4) 0.94903(3) -0.25813(3) 0.0286(2) Uani 1 d . .
N11 N 0.4938(3) 0.9671(2) -0.1891(2) 0.0256(9) Uani 1 d . .
N12 N 0.4320(3) 1.0051(2) -0.3213(2) 0.0300(10) Uani 1 d . .
N13 N 0.2818(3) 0.9075(2) -0.3348(2) 0.0319(10) Uani 1 d . .
N14 N 0.3448(3) 0.8676(2) -0.2025(2) 0.0309(10) Uani 1 d . .
N31 N 0.0215(2) 1.0713(2) -0.0684(2) 0.0228(9) Uani 1 d . .
H31 H 0.0127(2) 1.0413(2) -0.0407(2) 0.027 Uiso 0.50 calc PR .
N32 N 0.0944(3) 0.9476(2) -0.0128(2) 0.0251(9) Uani 1 d . .
H32 H 0.0581(3) 0.9725(2) -0.0048(2) 0.030 Uiso 0.50 calc PR .
N33 N 0.3009(3) 1.0139(2) -0.2185(2) 0.0312(10) Uani 1 d . .
N34 N 0.1899(3) 0.6639(2) 0.1360(2) 0.0346(10) Uani 1 d . .
C101 C 0.5125(4) 0.9417(3) -0.1277(3) 0.0317(12) Uani 1 d . .
C102 C 0.5941(4) 0.9745(3) -0.0924(3) 0.0349(12) Uani 1 d . .
H102 H 0.6205(4) 0.9683(3) -0.0492(3) 0.042 Uiso 1 calc R .
C103 C 0.6259(4) 1.0158(3) -0.1325(2) 0.0314(12) Uani 1 d . .
H103 H 0.6782(4) 1.0428(3) -0.1224(2) 0.038 Uiso 1 calc R .
C104 C 0.5633(3) 1.0099(3) -0.1940(2) 0.0282(11) Uani 1 d . .
C105 C 0.5735(3) 1.0429(2) -0.2505(3) 0.0285(11) Uani 1 d . .
C106 C 0.5119(3) 1.0394(3) -0.3096(2) 0.0298(11) Uani 1 d . .
C107 C 0.5233(4) 1.0693(3) -0.3683(3) 0.0365(13) Uani 1 d . .
H107 H 0.5724(4) 1.0940(3) -0.3733(3) 0.044 Uiso 1 calc R .
C108 C 0.4507(4) 1.0550(3) -0.4144(3) 0.0418(14) Uani 1 d . .
H108 H 0.4394(4) 1.0694(3) -0.4566(3) 0.050 Uiso 1 calc R .
C109 C 0.3928(4) 1.0128(3) -0.3860(2) 0.0317(12) Uani 1 d . .
C110 C 0.3137(4) 0.9814(3) -0.4197(3) 0.0344(12) Uani 1 d . .
C111 C 0.2641(4) 0.9313(3) -0.3961(3) 0.0322(12) Uani 1 d . .
C112 C 0.1850(4) 0.8937(3) -0.4347(3) 0.049(2) Uani 1 d . .
H112 H 0.1582(4) 0.9009(3) -0.4776(3) 0.059 Uiso 1 calc R .
C113 C 0.1578(4) 0.8462(3) -0.3961(3) 0.0455(14) Uani 1 d . .
H113 H 0.1091(4) 0.8144(3) -0.4076(3) 0.055 Uiso 1 calc R .
C114 C 0.2195(4) 0.8548(3) -0.3333(3) 0.0372(13) Uani 1 d . .
C115 C 0.2149(3) 0.8138(3) -0.2807(3) 0.0355(13) Uani 1 d . .
C116 C 0.2743(3) 0.8192(3) -0.2207(3) 0.0331(12) Uani 1 d . .
C117 C 0.2733(4) 0.7726(3) -0.1691(3) 0.0377(13) Uani 1 d . .
H117 H 0.2329(4) 0.7345(3) -0.1695(3) 0.045 Uiso 1 calc R .
C118 C 0.3414(4) 0.7939(3) -0.1197(3) 0.0379(13) Uani 1 d . .
H118 H 0.3564(4) 0.7736(3) -0.0798(3) 0.046 Uiso 1 calc R .
C119 C 0.3869(3) 0.8542(3) -0.1404(3) 0.0302(12) Uani 1 d . .
C120 C 0.4632(3) 0.8900(3) -0.1043(2) 0.0293(11) Uani 1 d . .
C121 C 0.6591(4) 1.0789(3) -0.2484(3) 0.0326(12) Uani 1 d . .
C122 C 0.7294(3) 1.0420(3) -0.2306(3) 0.0348(12) Uani 1 d . .
H122 H 0.7233(3) 0.9957(3) -0.2179(3) 0.042 Uiso 1 calc R .
C123 C 0.8080(4) 1.0737(3) -0.2317(3) 0.0424(14) Uani 1 d . .
H123 H 0.8545(4) 1.0491(3) -0.2188(3) 0.051 Uiso 1 calc R .
C124 C 0.8173(4) 1.1424(3) -0.2522(3) 0.0446(14) Uani 1 d . .
H124 H 0.8695(4) 1.1632(3) -0.2546(3) 0.054 Uiso 1 calc R .
C125 C 0.7487(4) 1.1790(3) -0.2687(3) 0.0443(14) Uani 1 d . .
H125 H 0.7551(4) 1.2253(3) -0.2815(3) 0.053 Uiso 1 calc R .
C126 C 0.6708(4) 1.1484(3) -0.2668(3) 0.0373(13) Uani 1 d . .
H126 H 0.6252(4) 1.1743(3) -0.2779(3) 0.045 Uiso 1 calc R .
C127 C 0.2799(4) 0.9983(3) -0.4887(3) 0.0431(14) Uani 1 d . .
C128 C 0.3000(5) 0.9619(4) -0.5369(3) 0.068(2) Uani 1 d . .
H128 H 0.3391(5) 0.9297(4) -0.5257(3) 0.082 Uiso 1 calc R .
C129 C 0.2631(5) 0.9721(4) -0.6022(3) 0.066(2) Uani 1 d . .
H129 H 0.2781(5) 0.9479(4) -0.6340(3) 0.079 Uiso 1 calc R .
C130 C 0.2048(5) 1.0182(4) -0.6181(3) 0.061(2) Uani 1 d . .
H130 H 0.1782(5) 1.0235(4) -0.6614(3) 0.073 Uiso 1 calc R .
C131 C 0.1840(6) 1.0567(4) -0.5729(4) 0.086(3) Uani 1 d . .
H131 H 0.1452(6) 1.0890(4) -0.5853(4) 0.104 Uiso 1 calc R .
C132 C 0.2222(5) 1.0473(4) -0.5063(3) 0.072(2) Uani 1 d . .
H132 H 0.2088(5) 1.0735(4) -0.4749(3) 0.086 Uiso 1 calc R .
C133 C 0.1398(4) 0.7591(3) -0.2910(3) 0.0449(14) Uani 1 d . .
C134 C 0.1424(4) 0.6904(3) -0.3077(3) 0.055(2) Uani 1 d . .
H134 H 0.1930(4) 0.6754(3) -0.3094(3) 0.066 Uiso 1 calc R .
C135 C 0.0696(5) 0.6425(4) -0.3220(4) 0.076(2) Uani 1 d . .
H135 H 0.0724(5) 0.5957(4) -0.3326(4) 0.092 Uiso 1 calc R .
C136 C -0.0054(5) 0.6632(5) -0.3207(4) 0.086(3) Uani 1 d . .
H136 H -0.0534(5) 0.6306(5) -0.3299(4) 0.103 Uiso 1 calc R .
C137 C -0.0096(5) 0.7301(5) -0.3064(4) 0.089(3) Uani 1 d . .
H137 H -0.0613(5) 0.7444(5) -0.3068(4) 0.107 Uiso 1 calc R .
C138 C 0.0634(4) 0.7802(4) -0.2904(4) 0.072(2) Uani 1 d . .
H138 H 0.0598(4) 0.8268(4) -0.2796(4) 0.087 Uiso 1 calc R .
C139 C 0.4965(4) 0.8655(3) -0.0380(3) 0.0360(13) Uani 1 d . .
C140 C 0.4605(4) 0.8785(3) 0.0105(3) 0.0444(14) Uani 1 d . .
H140 H 0.4163(4) 0.9061(3) 0.0024(3) 0.053 Uiso 1 calc R .
C141 C 0.4882(5) 0.8519(3) 0.0708(3) 0.054(2) Uani 1 d . .
H141 H 0.4624(5) 0.8609(3) 0.1027(3) 0.065 Uiso 1 calc R .
C142 C 0.5546(5) 0.8118(3) 0.0837(3) 0.055(2) Uani 1 d . .
H142 H 0.5739(5) 0.7941(3) 0.1245(3) 0.066 Uiso 1 calc R .
C143 C 0.5927(5) 0.7977(3) 0.0361(3) 0.056(2) Uani 1 d . .
H143 H 0.6369(5) 0.7701(3) 0.0444(3) 0.067 Uiso 1 calc R .
C144 C 0.5642(4) 0.8252(3) -0.0240(3) 0.0442(14) Uani 1 d . .
H144 H 0.5905(4) 0.8168(3) -0.0557(3) 0.053 Uiso 1 calc R .
Zn2 Zn 0.24624(5) 0.57685(4) 0.18340(4) 0.0512(2) Uani 1 d . .
N21 N 0.1532(3) 0.5388(2) 0.2241(2) 0.0434(12) Uani 1 d . .
N24 N 0.2006(3) 0.5001(2) 0.1104(3) 0.0477(13) Uani 1 d . .
C201 C 0.0834(4) 0.4924(3) 0.1945(3) 0.0376(13) Uani 1 d . .
C202 C 0.0258(4) 0.4885(3) 0.2339(3) 0.0461(14) Uani 1 d . .
H202 H -0.0265(4) 0.4616(3) 0.2245(3) 0.055 Uiso 1 calc R .
C203 C 0.0611(4) 0.5310(3) 0.2869(3) 0.051(2) Uani 1 d . .
H203 H 0.0377(4) 0.5388(3) 0.3205(3) 0.062 Uiso 1 calc R .
C204 C 0.1404(4) 0.5615(3) 0.2815(3) 0.050(2) Uani 1 d . .
C205 C 0.1997(5) 0.6077(4) 0.3265(3) 0.065(2) Uani 1 d . .
N22A N 0.3150(9) 0.6256(7) 0.2550(6) 0.041(3) Uiso 0.416(4) d P 1
N23A N 0.3529(6) 0.5904(5) 0.1414(5) 0.014(2) Uiso 0.416(4) d P 1
C206 C 0.2918(9) 0.6348(7) 0.3092(7) 0.026(3) Uiso 0.416(4) d P 1
C207 C 0.3552(10) 0.6728(8) 0.3617(7) 0.037(3) Uiso 0.416(4) d P 1
H20A H 0.3528(10) 0.6834(8) 0.4032(7) 0.044 Uiso 0.416(4) calc PR 1
C208 C 0.4197(9) 0.6890(7) 0.3343(7) 0.030(3) Uiso 0.416(4) d P 1
H20B H 0.4708(9) 0.7153(7) 0.3545(7) 0.036 Uiso 0.416(4) calc PR 1
C209 C 0.3970(10) 0.6598(7) 0.2706(7) 0.029(3) Uiso 0.416(4) d P 1
C210 C 0.4455(8) 0.6651(7) 0.2323(7) 0.015(2) Uiso 0.416(4) d P 1
C211 C 0.4219(9) 0.6315(7) 0.1683(7) 0.025(3) Uiso 0.416(4) d P 1
C212 C 0.4755(10) 0.6371(8) 0.1291(8) 0.037(3) Uiso 0.416(4) d P 1
H21A H 0.5292(10) 0.6617(8) 0.1392(8) 0.044 Uiso 0.416(4) calc PR 1
C213 C 0.4342(11) 0.5989(9) 0.0717(9) 0.054(4) Uiso 0.416(4) d P 1
H21B H 0.4538(11) 0.5962(9) 0.0354(9) 0.065 Uiso 0.416(4) calc PR 1
C214 C 0.3554(9) 0.5642(7) 0.0788(7) 0.028(3) Uiso 0.416(4) d P 1
N22B N 0.3074(6) 0.6302(5) 0.2780(4) 0.033(2) Uiso 0.584(4) d P 2
N23B N 0.3582(6) 0.6007(5) 0.1689(4) 0.042(2) Uiso 0.584(4) d P 2
C06B C 0.2705(7) 0.6392(6) 0.3277(5) 0.034(2) Uiso 0.584(4) d P 2
C07B C 0.3267(8) 0.6874(7) 0.3766(6) 0.055(3) Uiso 0.584(4) d P 2
H07B H 0.3165(8) 0.7045(7) 0.4138(6) 0.066 Uiso 0.584(4) calc PR 2
C08B C 0.3971(8) 0.7025(6) 0.3570(5) 0.044(2) Uiso 0.584(4) d P 2
H08B H 0.4459(8) 0.7303(6) 0.3798(5) 0.053 Uiso 0.584(4) calc PR 2
C09B C 0.3832(7) 0.6685(5) 0.2956(6) 0.033(2) Uiso 0.584(4) d P 2
C10B C 0.4412(8) 0.6742(6) 0.2615(6) 0.041(2) Uiso 0.584(4) d P 2
C11B C 0.4318(7) 0.6436(6) 0.2014(6) 0.033(2) Uiso 0.584(4) d P 2
C12B C 0.4904(9) 0.6418(7) 0.1658(7) 0.063(3) Uiso 0.584(4) d P 2
H12B H 0.5455(9) 0.6634(7) 0.1792(7) 0.076 Uiso 0.584(4) calc PR 2
C13B C 0.4556(8) 0.6037(7) 0.1077(7) 0.057(3) Uiso 0.584(4) d P 2
H13B H 0.4805(8) 0.5970(7) 0.0749(7) 0.068 Uiso 0.584(4) calc PR 2
C14B C 0.3689(6) 0.5760(5) 0.1102(6) 0.032(2) Uiso 0.584(4) d P 2
C215 C 0.3087(5) 0.5225(4) 0.0521(4) 0.071(2) Uani 1 d . .
C216 C 0.2339(4) 0.4877(3) 0.0603(4) 0.056(2) Uani 1 d . .
C217 C 0.1786(5) 0.4364(4) 0.0168(4) 0.062(2) Uani 1 d . .
H217 H 0.1865(5) 0.4190(4) -0.0212(4) 0.074 Uiso 1 calc R .
C218 C 0.1128(4) 0.4172(3) 0.0400(3) 0.049(2) Uani 1 d . .
H218 H 0.0672(4) 0.3838(3) 0.0216(3) 0.058 Uiso 1 calc R .
C219 C 0.1263(4) 0.4580(3) 0.0986(3) 0.0394(13) Uani 1 d . .
C220 C 0.0701(4) 0.4547(3) 0.1370(3) 0.0364(13) Uani 1 d . .
C221 C 0.1783(6) 0.6245(4) 0.3862(4) 0.086(3) Uani 1 d . .
C222 C 0.1758(6) 0.5747(6) 0.4302(4) 0.112(3) Uani 1 d . .
H222 H 0.1865(6) 0.5291(6) 0.4223(4) 0.134 Uiso 1 calc R .
C223 C 0.1578(7) 0.5912(7) 0.4860(5) 0.136(4) Uani 1 d . .
H223 H 0.1537(7) 0.5555(7) 0.5146(5) 0.164 Uiso 1 calc R .
C224 C 0.1460(7) 0.6556(6) 0.5013(4) 0.126(4) Uani 1 d . .
H224 H 0.1350(7) 0.6652(6) 0.5403(4) 0.151 Uiso 1 calc R .
C225 C 0.1501(12) 0.7091(7) 0.4579(6) 0.204(7) Uani 1 d . .
H225 H 0.1425(12) 0.7552(7) 0.4670(6) 0.244 Uiso 1 calc R .
C226 C 0.1660(9) 0.6902(6) 0.4009(5) 0.148(5) Uani 1 d . .
H226 H 0.1682(9) 0.7248(6) 0.3711(5) 0.178 Uiso 1 calc R .
C227 C 0.5273(9) 0.7085(8) 0.2503(7) 0.041(3) Uiso 0.416(4) d PD 1
C228 C 0.5993(21) 0.6729(18) 0.2561(11) 0.153(10) Uiso 0.416(4) d PD 1
H22A H 0.5928(21) 0.6243(18) 0.2484(11) 0.184 Uiso 0.416(4) calc PR 1
C229 C 0.6819(24) 0.7112(19) 0.2736(12) 0.172(12) Uiso 0.416(4) d PD 1
H22B H 0.7300(24) 0.6892(19) 0.2774(12) 0.206 Uiso 0.416(4) calc PR 1
C230 C 0.6853(18) 0.7872(15) 0.2851(12) 0.123(8) Uiso 0.416(4) d PD 1
H23A H 0.7380(18) 0.8134(15) 0.2951(12) 0.148 Uiso 0.416(4) calc PR 1
C27B C 0.5215(7) 0.7182(6) 0.2875(5) 0.044(2) Uiso 0.584(4) d PD 2
C28B C 0.5814(9) 0.6976(8) 0.3390(6) 0.082(4) Uiso 0.584(4) d PD 2
H28B H 0.5720(9) 0.6537(8) 0.3559(6) 0.098 Uiso 0.584(4) calc PR 2
C29B C 0.6566(10) 0.7411(8) 0.3670(7) 0.097(5) Uiso 0.584(4) d PD 2
H29B H 0.6959(10) 0.7267(8) 0.4028(7) 0.117 Uiso 0.584(4) calc PR 2
C30B C 0.6715(9) 0.8051(7) 0.3410(6) 0.070(3) Uiso 0.584(4) d PD 2
H30B H 0.7185(9) 0.8362(7) 0.3618(6) 0.084 Uiso 0.584(4) calc PR 2
C232 C 0.5398(4) 0.7822(3) 0.2574(3) 0.050(2) Uani 1 d . .
H23B H 0.4923(4) 0.8063(3) 0.2372(3) 0.060 Uiso 1 d R .
C231 C 0.6158(5) 0.8247(4) 0.2825(4) 0.074(2) Uani 1 d . .
H23C H 0.6183(5) 0.8738(4) 0.2728(4) 0.089 Uiso 1 d R .
C233 C 0.3331(6) 0.5064(4) -0.0055(5) 0.099(3) Uani 1 d D .
C234 C 0.3300(11) 0.5557(9) -0.0561(7) 0.053(4) Uiso 0.40 d PD 1
H234 H 0.3138(11) 0.6001(9) -0.0510(7) 0.063 Uiso 0.40 calc PR 1
C235 C 0.3502(10) 0.5394(10) -0.1121(8) 0.064(5) Uiso 0.40 d PD 1
H235 H 0.3574(10) 0.5754(10) -0.1396(8) 0.077 Uiso 0.40 calc PR 1
C236 C 0.3602(10) 0.4703(9) -0.1288(9) 0.063(5) Uiso 0.40 d PD 1
H236 H 0.3737(10) 0.4610(9) -0.1668(9) 0.075 Uiso 0.40 calc PR 1
C237 C 0.3497(11) 0.4149(9) -0.0871(7) 0.051(5) Uiso 0.40 d PD 1
H237 H 0.3452(11) 0.3675(9) -0.0995(7) 0.061 Uiso 0.40 calc PR 1
C238 C 0.3461(5) 0.4389(5) -0.0199(4) 0.088(2) Uiso 1 d D .
H238 H 0.3530(5) 0.4064(5) 0.0125(4) 0.105 Uiso 1 calc R 1
C34A C 0.3098(17) 0.5342(14) -0.0723(9) 0.027(5) Uiso 0.20 d PD 2
H34A H 0.2808(17) 0.5734(14) -0.0738(9) 0.033 Uiso 0.20 calc PR 2
C35A C 0.3199(17) 0.5173(14) -0.1345(12) 0.038(6) Uiso 0.20 d PD 2
H35A H 0.3161(17) 0.5492(14) -0.1673(12) 0.045 Uiso 0.20 calc PR 2
C36A C 0.3363(21) 0.4463(15) -0.1401(19) 0.058(9) Uiso 0.20 d PD 2
H36A H 0.3445(21) 0.4260(15) -0.1768(19) 0.070 Uiso 0.20 calc PR 2
C37A C 0.3387(47) 0.4104(32) -0.0825(15) 0.250(49) Uiso 0.20 d PD 2
H37A H 0.3348(47) 0.3615(32) -0.0862(15) 0.300 Uiso 0.20 calc PR 2
C34B C 0.3609(10) 0.5718(8) -0.0284(8) 0.053(4) Uiso 0.40 d PD 3
H34B H 0.3618(10) 0.6162(8) -0.0099(8) 0.064 Uiso 0.40 calc PR 3
C35B C 0.3864(11) 0.5586(10) -0.0827(9) 0.077(5) Uiso 0.40 d PD 3
H35B H 0.3974(11) 0.5961(10) -0.1077(9) 0.093 Uiso 0.40 calc PR 3
C36B C 0.3960(10) 0.4907(8) -0.1012(9) 0.062(4) Uiso 0.40 d PD 3
H36B H 0.4136(10) 0.4848(8) -0.1380(9) 0.074 Uiso 0.40 calc PR 3
C37B C 0.3804(10) 0.4314(9) -0.0674(8) 0.057(4) Uiso 0.40 d PD 3
H37B H 0.3939(10) 0.3877(9) -0.0779(8) 0.069 Uiso 0.40 calc PR 3
C239 C -0.0083(4) 0.4057(3) 0.1139(3) 0.0356(13) Uani 1 d . .
C240 C -0.0733(4) 0.4214(3) 0.0624(3) 0.051(2) Uani 1 d . .
H240 H -0.0673(4) 0.4633(3) 0.0414(3) 0.061 Uiso 1 calc R .
C241 C -0.1459(4) 0.3763(4) 0.0417(3) 0.055(2) Uani 1 d . .
H241 H -0.1888(4) 0.3879(4) 0.0070(3) 0.067 Uiso 1 calc R .
C242 C -0.1560(4) 0.3149(3) 0.0714(3) 0.049(2) Uani 1 d . .
H242 H -0.2061(4) 0.2850(3) 0.0577(3) 0.059 Uiso 1 calc R .
C243 C -0.0914(4) 0.2967(3) 0.1224(3) 0.054(2) Uani 1 d . .
H243 H -0.0974(4) 0.2537(3) 0.1418(3) 0.064 Uiso 1 calc R .
C244 C -0.0185(4) 0.3423(3) 0.1442(3) 0.0404(13) Uani 1 d . .
H244 H 0.0240(4) 0.3308(3) 0.1791(3) 0.049 Uiso 1 calc R .
C301 C -0.0202(3) 1.1293(3) -0.0854(2) 0.0253(11) Uani 1 d . .
C302 C 0.0127(3) 1.1640(3) -0.1328(2) 0.0279(11) Uani 1 d . .
H302 H -0.0043(3) 1.2049(3) -0.1529(2) 0.034 Uiso 1 calc R .
C303 C 0.0733(3) 1.1274(3) -0.1436(2) 0.0275(11) Uani 1 d . .
H303 H 0.1050(3) 1.1385(3) -0.1724(2) 0.033 Uiso 1 calc R .
C304 C 0.0792(3) 1.0685(3) -0.1025(2) 0.0251(11) Uani 1 d . .
C305 C 0.1348(3) 1.0177(3) -0.0972(2) 0.0261(11) Uani 1 d . .
C306 C 0.1398(3) 0.9617(3) -0.0559(2) 0.0261(11) Uani 1 d . .
C307 C 0.1947(4) 0.9068(3) -0.0547(3) 0.0364(13) Uani 1 d . .
H307 H 0.2323(4) 0.9041(3) -0.0794(3) 0.044 Uiso 1 calc R .
C308 C 0.1805(4) 0.8615(3) -0.0115(3) 0.0365(13) Uani 1 d . .
H308 H 0.2064(4) 0.8209(3) -0.0004(3) 0.044 Uiso 1 calc R .
C309 C 0.1176(3) 0.8862(3) 0.0154(2) 0.0272(11) Uani 1 d . .
C310 C 0.0843(3) 0.8507(2) 0.0611(2) 0.0257(11) Uani 1 d . .
C311 C 0.1923(3) 1.0227(2) -0.1402(2) 0.0267(11) Uani 1 d . .
C312 C 0.1611(4) 1.0068(3) -0.2063(3) 0.0345(12) Uani 1 d . .
H312 H 0.1034(4) 0.9983(3) -0.2253(3) 0.041 Uiso 1 calc R .
C313 C 0.2165(4) 1.0038(3) -0.2432(3) 0.0386(13) Uani 1 d . .
H313 H 0.1947(4) 0.9944(3) -0.2873(3) 0.046 Uiso 1 calc R .
C314 C 0.3299(3) 1.0324(3) -0.1556(3) 0.0330(12) Uani 1 d . .
H314 H 0.3878(3) 1.0420(3) -0.1379(3) 0.040 Uiso 1 calc R .
C315 C 0.2784(3) 1.0380(3) -0.1157(3) 0.0323(12) Uani 1 d . .
H315 H 0.3016(3) 1.0519(3) -0.0726(3) 0.039 Uiso 1 calc R .
C316 C 0.1214(3) 0.7852(2) 0.0863(2) 0.0249(11) Uani 1 d . .
C317 C 0.2063(3) 0.7864(3) 0.1144(3) 0.0318(12) Uani 1 d . .
H317 H 0.2421(3) 0.8281(3) 0.1174(3) 0.038 Uiso 1 calc R .
C318 C 0.2380(3) 0.7251(3) 0.1382(3) 0.0353(13) Uani 1 d . .
H318 H 0.2956(3) 0.7266(3) 0.1567(3) 0.042 Uiso 1 calc R .
C319 C 0.1079(4) 0.6629(3) 0.1077(3) 0.0365(13) Uani 1 d . .
H319 H 0.0735(4) 0.6204(3) 0.1051(3) 0.044 Uiso 1 calc R .
C320 C 0.0715(3) 0.7211(3) 0.0823(3) 0.0308(12) Uani 1 d . .
H320 H 0.0140(3) 0.7177(3) 0.0626(3) 0.037 Uiso 1 calc R .
C411 C 0.0999(3) 0.1310(3) 0.1112(2) 0.075(2) Uiso 1 d G .
C412 C 0.0867(3) 0.1950(3) 0.0818(3) 0.075(2) Uiso 1 d G .
H41A H 0.0480(4) 0.2221(3) 0.0911(4) 0.090 Uiso 1 calc R .
C413 C 0.1312(3) 0.2184(2) 0.0385(2) 0.081(2) Uiso 1 d G .
H41B H 0.1223(5) 0.2612(3) 0.0188(3) 0.098 Uiso 1 calc R .
C414 C 0.1889(3) 0.1779(3) 0.0246(2) 0.096(3) Uiso 1 d G .
H41C H 0.2187(5) 0.1936(4) -0.0044(3) 0.115 Uiso 1 calc R .
C415 C 0.2021(3) 0.1140(3) 0.0540(2) 0.076(2) Uiso 1 d G .
H41D H 0.2407(4) 0.0869(4) 0.0447(3) 0.091 Uiso 1 calc R .
C416 C 0.1576(3) 0.0905(2) 0.0973(2) 0.058(2) Uiso 1 d G .
H41E H 0.1665(4) 0.0478(2) 0.1170(3) 0.069 Uiso 1 calc R .
C417 C 0.0618(8) 0.1061(6) 0.1560(6) 0.126(3) Uiso 1 d . .
N41 N 0.0413(7) 0.0767(6) 0.1997(5) 0.159(3) Uiso 1 d . .
C421 C 0.1538(15) 0.4056(15) -0.1975(13) 0.199(12) Uiso 0.50 d PG 3
C422 C 0.1922(15) 0.4744(16) -0.1822(9) 0.207(12) Uiso 0.50 d PG 3
H42A H 0.2031(23) 0.4930(23) -0.1404(10) 0.249 Uiso 0.50 calc PR 3
C423 C 0.2144(14) 0.5153(10) -0.2293(14) 0.266(17) Uiso 0.50 d PG 3
H42B H 0.2401(20) 0.5614(11) -0.2190(21) 0.319 Uiso 0.50 calc PR 3
C424 C 0.1982(14) 0.4875(14) -0.2917(11) 0.173(10) Uiso 0.50 d PG 3
H42C H 0.2130(20) 0.5149(20) -0.3232(16) 0.208 Uiso 0.50 calc PR 3
C425 C 0.1598(16) 0.4187(15) -0.3070(10) 0.313(21) Uiso 0.50 d PG 3
H42D H 0.1489(23) 0.4000(23) -0.3488(12) 0.375 Uiso 0.50 calc PR 3
C426 C 0.1376(15) 0.3777(10) -0.2599(16) 0.261(16) Uiso 0.50 d PG 3
H42E H 0.1118(21) 0.3317(11) -0.2701(23) 0.313 Uiso 0.50 calc PR 3
C427 C 0.1305(21) 0.3619(18) -0.1524(16) 0.178(10) Uiso 0.50 d P 3
N42 N 0.1208(18) 0.3365(15) -0.1117(13) 0.205(9) Uiso 0.50 d P 3
C431 C 0.8531(17) 0.6976(11) 0.4861(13) 0.087(9) Uiso 0.25 d PG 4
C432 C 0.8890(14) 0.6397(16) 0.5155(11) 0.117(13) Uiso 0.25 d PG 4
H43A H 0.9400(17) 0.6463(22) 0.5473(15) 0.141 Uiso 0.25 calc PR 4
C433 C 0.8487(19) 0.5719(13) 0.4973(14) 0.130(14) Uiso 0.25 d PG 4
H43B H 0.8728(27) 0.5331(16) 0.5170(20) 0.156 Uiso 0.25 calc PR 4
C434 C 0.7725(19) 0.5620(12) 0.4498(15) 0.125(14) Uiso 0.25 d PG 4
H43C H 0.7456(26) 0.5166(14) 0.4376(21) 0.150 Uiso 0.25 calc PR 4
C435 C 0.7365(14) 0.6199(17) 0.4204(12) 0.153(17) Uiso 0.25 d PG 4
H43D H 0.6855(17) 0.6133(24) 0.3886(16) 0.184 Uiso 0.25 calc PR 4
C436 C 0.7768(18) 0.6878(14) 0.4385(13) 0.119(13) Uiso 0.25 d PG 4
H43E H 0.7528(25) 0.7265(18) 0.4189(18) 0.143 Uiso 0.25 calc PR 4
C437 C 0.8909(26) 0.7612(22) 0.5052(20) 0.097(10) Uiso 0.25 d P 4
N43 N 0.9189(31) 0.8016(25) 0.5045(23) 0.164(14) Uiso 0.25 d P 4
C1 C 0.7515(5) 0.6144(4) -0.2387(4) 0.071(2) Uani 1 d . .
C2 C 0.6966(5) 0.5536(4) -0.2661(4) 0.080(2) Uani 1 d D .
C3 C 0.6286(7) 0.5345(4) -0.2428(4) 0.086(3) Uani 1 d . .
C4 C 0.6096(5) 0.5731(4) -0.1955(4) 0.080(2) Uani 1 d D .
C5 C 0.6611(5) 0.6326(4) -0.1690(3) 0.064(2) Uani 1 d . .
C6 C 0.7334(4) 0.6556(3) -0.1891(3) 0.055(2) Uani 1 d D .
C7 C 0.7821(4) 0.6568(5) -0.2834(4) 0.081(2) Uani 1 d . .
C8 C 0.7575(5) 0.6335(6) -0.3468(5) 0.102(3) Uani 1 d D .
C11 C 0.5781(6) 0.5062(3) -0.3545(4) 0.086(3) Uani 1 d D .
C12 C 0.5522(6) 0.5039(3) -0.3005(5) 0.086(3) Uani 1 d . .
C13 C 0.4791(8) 0.5200(4) -0.2944(5) 0.110(3) Uani 1 d D .
C16 C 0.5253(7) 0.6654(5) -0.1760(4) 0.095(3) Uani 1 d D .
C17 C 0.6128(5) 0.6894(4) -0.1567(3) 0.068(2) Uani 1 d . .
C18 C 0.6443(6) 0.7566(4) -0.1670(3) 0.074(2) Uani 1 d D .
C21 C 0.7875(4) 0.7323(4) -0.2625(4) 0.079(2) Uani 1 d D .
C22 C 0.7708(6) 0.7788(6) -0.3087(7) 0.131(4) Uani 1 d . .
C23 C 0.7410(6) 0.7605(7) -0.3750(5) 0.115(4) Uani 1 d D .
C24 C 0.7379(6) 0.6842(9) -0.3936(5) 0.148(5) Uani 1 d . .
C25 C 0.6658(6) 0.6611(8) -0.4487(4) 0.123(4) Uani 1 d . .
C26 C 0.6374(8) 0.5884(7) -0.4344(4) 0.132(5) Uani 1 d D .
C27 C 0.5598(8) 0.5704(5) -0.4551(4) 0.107(4) Uani 1 d . .
C28 C 0.5230(7) 0.5222(4) -0.4100(4) 0.100(3) Uani 1 d . .
C29 C 0.4432(6) 0.5390(4) -0.4130(5) 0.112(4) Uani 1 d D .
C30 C 0.4151(6) 0.5397(4) -0.3508(9) 0.147(6) Uani 1 d . .
C31 C 0.3684(6) 0.6003(7) -0.3426(9) 0.167(6) Uani 1 d . .
C32 C 0.3951(5) 0.6126(7) -0.2781(5) 0.119(4) Uani 1 d D .
C33 C 0.4002(5) 0.6904(7) -0.2584(5) 0.108(3) Uani 1 d . .
C34 C 0.4710(6) 0.7121(5) -0.2045(4) 0.085(3) Uani 1 d . .
C35 C 0.5032(6) 0.7816(5) -0.2133(3) 0.084(3) Uani 1 d D .
C36 C 0.5848(8) 0.8058(4) -0.1970(4) 0.098(3) Uani 1 d . .
C37 C 0.6190(6) 0.8506(4) -0.2408(4) 0.077(2) Uani 1 d . .
C38 C 0.6973(5) 0.8327(4) -0.2384(4) 0.080(2) Uani 1 d D .
C39 C 0.7216(5) 0.8329(4) -0.2983(7) 0.110(4) Uani 1 d . .
C40 C 0.6606(7) 0.8518(4) -0.3574(5) 0.102(3) Uani 1 d D .
C43 C 0.6141(6) 0.7089(5) -0.4756(4) 0.083(2) Uani 1 d D .
C44 C 0.5265(5) 0.6846(4) -0.4953(3) 0.067(2) Uani 1 d . .
C45 C 0.4962(6) 0.6170(4) -0.4851(3) 0.073(2) Uani 1 d D .
C48 C 0.3501(5) 0.6450(6) -0.3891(5) 0.107(3) Uani 1 d D .
C49 C 0.3569(4) 0.7201(5) -0.3689(4) 0.072(2) Uani 1 d . .
C50 C 0.3840(4) 0.7426(4) -0.3047(4) 0.069(2) Uani 1 d D .
C53 C 0.5653(5) 0.8683(3) -0.2958(4) 0.071(2) Uani 1 d D .
C54 C 0.5868(6) 0.8694(3) -0.3517(4) 0.078(2) Uani 1 d . .
C55 C 0.5087(7) 0.8392(4) -0.4100(4) 0.095(3) Uani 1 d . .
C56 C 0.5300(6) 0.8010(4) -0.4561(3) 0.076(2) Uani 1 d D .
C57 C 0.4773(5) 0.7406(4) -0.4830(3) 0.065(2) Uani 1 d . .
C58 C 0.4057(4) 0.7163(4) -0.4625(3) 0.060(2) Uani 1 d D .
C59 C 0.3884(5) 0.7595(5) -0.4148(4) 0.078(2) Uani 1 d . .
C60 C 0.4435(6) 0.8219(4) -0.3842(4) 0.082(2) Uani 1 d D .
C9 C 0.7013(6) 0.5772(5) -0.3755(4) 0.041(2) Uiso 0.65 d PD 1
C10 C 0.6672(6) 0.5342(5) -0.3374(4) 0.034(2) Uiso 0.65 d PD 1
C14 C 0.4574(7) 0.5665(6) -0.2481(5) 0.065(3) Uiso 0.65 d PD 1
C15 C 0.5225(6) 0.5889(5) -0.1982(5) 0.052(2) Uiso 0.65 d PD 1
C19 C 0.7136(6) 0.7784(5) -0.1911(5) 0.053(2) Uiso 0.65 d PD 1
C20 C 0.7584(6) 0.7261(5) -0.2029(5) 0.048(2) Uiso 0.65 d PD 1
C41 C 0.6849(7) 0.8101(6) -0.4022(5) 0.065(3) Uiso 0.65 d PD 1
C42 C 0.6167(6) 0.7855(5) -0.4522(5) 0.048(2) Uiso 0.65 d PD 1
C46 C 0.4274(7) 0.5958(6) -0.4629(5) 0.058(3) Uiso 0.65 d PD 1
C47 C 0.3804(7) 0.6458(5) -0.4515(5) 0.052(2) Uiso 0.65 d PD 1
C51 C 0.4434(6) 0.7985(5) -0.2749(5) 0.049(2) Uiso 0.65 d PD 1
C52 C 0.4755(6) 0.8416(5) -0.3135(4) 0.037(2) Uiso 0.65 d PD 1
C9A C 0.7101(13) 0.5634(10) -0.3327(9) 0.067(5) Uiso 0.35 d PD 2
C10A C 0.6471(11) 0.5366(10) -0.3791(9) 0.059(5) Uiso 0.35 d PD 2
C14A C 0.5178(10) 0.5528(9) -0.2240(8) 0.047(4) Uiso 0.35 d PD 2
C15A C 0.4688(12) 0.6044(10) -0.2140(9) 0.070(6) Uiso 0.35 d PD 2
C19A C 0.7547(13) 0.7752(10) -0.2221(10) 0.075(6) Uiso 0.35 d PD 2
C20A C 0.7221(12) 0.7316(9) -0.1823(10) 0.061(5) Uiso 0.35 d PD 2
C41A C 0.6196(9) 0.8172(9) -0.4255(7) 0.043(4) Uiso 0.35 d PD 2
C42A C 0.6682(11) 0.7663(9) -0.4355(9) 0.061(5) Uiso 0.35 d PD 2
C46A C 0.4133(12) 0.6379(9) -0.4709(10) 0.068(5) Uiso 0.35 d PD 2
C47A C 0.3834(13) 0.5962(10) -0.4255(10) 0.074(6) Uiso 0.35 d PD 2
C51A C 0.4328(10) 0.8108(8) -0.3167(7) 0.041(4) Uiso 0.35 d PD 2
C52A C 0.5004(11) 0.8337(10) -0.2680(9) 0.065(5) Uiso 0.35 d PD 2

loop_
_atom_type_symbol
_atom_type_description
_atom_type_scat_dispersion_real
_atom_type_scat_dispersion_imag
_atom_type_scat_source
C C 0.0033 0.0016 'International Tables Vol C Tables 4.2.6.8 and 6.1.1.4'
H H 0.0000 0.0000 'International Tables Vol C Tables 4.2.6.8 and 6.1.1.4'
N N 0.0061 0.0033 'International Tables Vol C Tables 4.2.6.8 and 6.1.1.4'
Zn Zn 0.2839 1.4301 'International Tables Vol C Tables 4.2.6.8 and 6.1.1.4'

loop_
_geom_angle_atom_site_label_1
_geom_angle_atom_site_label_2
_geom_angle_atom_site_label_3
_geom_angle
_geom_angle_site_symmetry_1
_geom_angle_site_symmetry_3
N13 Zn1 N12 89.3(2) . .
N13 Zn1 N11 163.0(2) . .
N12 Zn1 N11 88.5(2) . .
N13 Zn1 N14 88.8(2) . .
N12 Zn1 N14 162.0(2) . .
N11 Zn1 N14 88.1(2) . .
N13 Zn1 N33 94.9(2) . .
N12 Zn1 N33 111.2(2) . .
N11 Zn1 N33 101.7(2) . .
N14 Zn1 N33 86.9(2) . .
C104 N11 C101 107.1(4) . .
C104 N11 Zn1 126.8(3) . .
C101 N11 Zn1 126.0(3) . .
C106 N12 C109 106.6(4) . .
C106 N12 Zn1 128.1(4) . .
C109 N12 Zn1 125.3(4) . .
C111 N13 C114 107.3(4) . .
C111 N13 Zn1 125.9(3) . .
C114 N13 Zn1 126.7(4) . .
C119 N14 C116 107.4(4) . .
C119 N14 Zn1 126.5(4) . .
C116 N14 Zn1 126.1(4) . .
C304 N31 C301 109.2(4) . .
C306 N32 C309 106.7(4) . .
C314 N33 C313 116.7(5) . .
C314 N33 Zn1 116.2(3) . .
C313 N33 Zn1 118.8(3) . .
C318 N34 C319 117.1(4) . .
C318 N34 Zn2 118.6(3) . .
C319 N34 Zn2 124.2(4) . .
N11 C101 C120 126.4(5) . .
N11 C101 C102 108.4(5) . .
C120 C101 C102 125.1(5) . .
C103 C102 C101 108.2(5) . .
C102 C103 C104 106.7(5) . .
N11 C104 C105 125.9(5) . .
N11 C104 C103 109.3(4) . .
C105 C104 C103 124.8(5) . .
C106 C105 C104 125.0(5) . .
C106 C105 C121 117.3(5) . .
C104 C105 C121 117.5(5) . .
N12 C106 C105 125.3(5) . .
N12 C106 C107 109.4(5) . .
C105 C106 C107 125.3(5) . .
C108 C107 C106 107.9(5) . .
C107 C108 C109 107.1(5) . .
C110 C109 N12 126.0(5) . .
C110 C109 C108 124.9(5) . .
N12 C109 C108 109.0(5) . .
C111 C110 C109 125.4(5) . .
C111 C110 C127 115.8(5) . .
C109 C110 C127 118.6(5) . .
N13 C111 C110 126.3(5) . .
N13 C111 C112 109.4(5) . .
C110 C111 C112 124.2(5) . .
C113 C112 C111 106.9(5) . .
C112 C113 C114 106.8(5) . .
N13 C114 C115 126.3(5) . .
N13 C114 C113 109.5(5) . .
C115 C114 C113 124.1(5) . .
C116 C115 C114 125.5(5) . .
C116 C115 C133 118.2(5) . .
C114 C115 C133 116.3(5) . .
N14 C116 C115 125.7(5) . .
N14 C116 C117 109.2(5) . .
C115 C116 C117 125.0(5) . .
C118 C117 C116 107.5(5) . .
C117 C118 C119 107.4(5) . .
N14 C119 C120 126.0(5) . .
N14 C119 C118 108.6(5) . .
C120 C119 C118 125.3(5) . .
C119 C120 C101 124.9(5) . .
C119 C120 C139 116.0(5) . .
C101 C120 C139 118.9(5) . .
C126 C121 C122 118.0(5) . .
C126 C121 C105 121.6(5) . .
C122 C121 C105 120.3(5) . .
C123 C122 C121 120.7(5) . .
C122 C123 C124 120.0(5) . .
C125 C124 C123 119.4(6) . .
C124 C125 C126 121.0(6) . .
C125 C126 C121 120.9(5) . .
C128 C127 C132 118.4(6) . .
C128 C127 C110 120.8(6) . .
C132 C127 C110 120.6(6) . .
C127 C128 C129 121.8(7) . .
C130 C129 C128 118.6(7) . .
C131 C130 C129 122.2(7) . .
C130 C131 C132 119.5(8) . .
C127 C132 C131 119.4(7) . .
C134 C133 C138 118.5(6) . .
C134 C133 C115 122.1(6) . .
C138 C133 C115 119.0(6) . .
C133 C134 C135 120.3(7) . .
C136 C135 C134 121.0(8) . .
C137 C136 C135 119.5(7) . .
C136 C137 C138 121.2(8) . .
C133 C138 C137 119.3(8) . .
C140 C139 C144 117.9(5) . .
C140 C139 C120 121.9(5) . .
C144 C139 C120 120.1(5) . .
C139 C140 C141 121.7(6) . .
C140 C141 C142 119.6(6) . .
C141 C142 C143 120.3(6) . .
C144 C143 C142 119.1(6) . .
C143 C144 C139 121.3(6) . .
N22A Zn2 N21 97.0(4) . .
N23B Zn2 N21 161.7(3) . .
N22A Zn2 N24 160.6(4) . .
N23B Zn2 N24 97.1(3) . .
N21 Zn2 N24 89.2(2) . .
N22A Zn2 N34 97.7(4) . .
N23B Zn2 N34 97.2(3) . .
N21 Zn2 N34 98.7(2) . .
N24 Zn2 N34 99.5(2) . .
N22A Zn2 N23A 87.3(5) . .
N21 Zn2 N23A 165.7(3) . .
N24 Zn2 N23A 82.6(3) . .
N34 Zn2 N23A 94.1(3) . .
N23B Zn2 N22B 83.4(4) . .
N21 Zn2 N22B 85.4(3) . .
N24 Zn2 N22B 162.4(3) . .
N34 Zn2 N22B 97.9(3) . .
C201 N21 C204 106.0(5) . .
C201 N21 Zn2 125.7(4) . .
C204 N21 Zn2 127.7(4) . .
C219 N24 C216 106.8(6) . .
C219 N24 Zn2 126.0(4) . .
C216 N24 Zn2 126.9(4) . .
N21 C201 C220 126.2(6) . .
N21 C201 C202 108.8(5) . .
C220 C201 C202 125.0(6) . .
C203 C202 C201 108.0(6) . .
C202 C203 C204 106.9(6) . .
N21 C204 C205 123.1(7) . .
N21 C204 C203 110.3(6) . .
C205 C204 C203 126.6(7) . .
C06B C205 C204 133.4(9) . .
C06B C205 C221 110.1(8) . .
C204 C205 C221 116.6(8) . .
C204 C205 C206 117.1(7) . .
C221 C205 C206 126.2(8) . .
C206 N22A C209 103.0(11) . .
C206 N22A Zn2 123.0(10) . .
C209 N22A Zn2 134.0(10) . .
C211 N23A C214 109.9(12) . .
C211 N23A Zn2 122.3(9) . .
C214 N23A Zn2 127.4(8) . .
N22A C206 C207 115.4(13) . .
N22A C206 C205 130.3(11) . .
C207 C206 C205 114.3(12) . .
C208 C207 C206 101.7(13) . .
C207 C208 C209 109.9(16) . .
C210 C209 N22A 125.4(13) . .
C210 C209 C208 124.7(17) . .
N22A C209 C208 109.9(14) . .
C209 C210 C211 123.3(13) . .
C209 C210 C227 121.6(15) . .
C211 C210 C227 115.1(12) . .
N23A C211 C212 111.2(13) . .
N23A C211 C210 126.8(13) . .
C212 C211 C210 121.9(13) . .
C211 C212 C213 107.5(15) . .
C212 C213 C214 107.6(15) . .
C215 C214 N23A 121.2(13) . .
C215 C214 C213 134.6(15) . .
N23A C214 C213 103.6(13) . .
C09B N22B C06B 106.4(9) . .
C09B N22B Zn2 126.5(8) . .
C06B N22B Zn2 126.6(7) . .
C11B N23B C14B 108.0(9) . .
C11B N23B Zn2 134.8(8) . .
C14B N23B Zn2 116.9(7) . .
C205 C06B N22B 121.8(9) . .
C205 C06B C07B 129.1(10) . .
N22B C06B C07B 109.1(10) . .
C08B C07B C06B 105.9(11) . .
C07B C08B C09B 107.9(12) . .
N22B C09B C10B 126.3(11) . .
N22B C09B C08B 110.6(10) . .
C10B C09B C08B 123.1(12) . .
C09B C10B C11B 126.4(12) . .
C09B C10B C27B 119.7(10) . .
C11B C10B C27B 113.9(12) . .
C10B C11B C12B 129.8(13) . .
C10B C11B N23B 121.5(10) . .
C12B C11B N23B 108.3(12) . .
C13B C12B C11B 111.4(13) . .
C12B C13B C14B 104.2(12) . .
N23B C14B C13B 107.8(10) . .
N23B C14B C215 132.5(9) . .
C13B C14B C215 119.6(10) . .
C214 C215 C216 134.4(11) . .
C214 C215 C233 106.6(10) . .
C216 C215 C233 118.9(9) . .
C216 C215 C14B 118.7(7) . .
C233 C215 C14B 122.2(8) . .
N24 C216 C215 125.5(8) . .
N24 C216 C217 109.1(6) . .
C215 C216 C217 125.4(7) . .
C218 C217 C216 107.9(6) . .
C217 C218 C219 106.9(6) . .
N24 C219 C220 126.1(6) . .
N24 C219 C218 109.3(5) . .
C220 C219 C218 124.6(6) . .
C201 C220 C219 125.1(6) . .
C201 C220 C239 118.2(5) . .
C219 C220 C239 116.6(5) . .
C226 C221 C222 117.8(10) . .
C226 C221 C205 121.5(8) . .
C222 C221 C205 120.5(9) . .
C221 C222 C223 120.1(12) . .
C224 C223 C222 122.8(12) . .
C223 C224 C225 118.9(10) . .
C226 C225 C224 116.8(12) . .
C221 C226 C225 123.5(11) . .
C232 C227 C228 117.5(18) . .
C232 C227 C210 125.4(12) . .
C228 C227 C210 116.9(19) . .
C227 C228 C229 120.7(30) . .
C228 C229 C230 115.4(33) . .
C231 C230 C229 126.1(27) . .
C28B C27B C232 119.0(11) . .
C28B C27B C10B 120.9(11) . .
C232 C27B C10B 120.0(9) . .
C27B C28B C29B 121.6(14) . .
C30B C29B C28B 119.2(15) . .
C29B C30B C231 120.9(13) . .
C231 C232 C227 127.2(8) . .
C231 C232 C27B 120.2(7) . .
C232 C231 C230 111.5(13) . .
C232 C231 C30B 118.4(9) . .
C238 C233 C34B 129.7(10) . .
C238 C233 C234 115.7(11) . .
C238 C233 C215 121.3(7) . .
C34B C233 C215 106.8(9) . .
C234 C233 C215 122.1(9) . .
C238 C233 C34A 99.6(12) . .
C215 C233 C34A 132.1(12) . .
C235 C234 C233 122.1(16) . .
C234 C235 C236 122.3(18) . .
C235 C236 C237 119.4(18) . .
C236 C237 C238 115.1(15) . .
C37B C238 C233 116.7(11) . .
C233 C238 C37A 125.8(28) . .
C233 C238 C237 123.0(10) . .
C35A C34A C233 137.8(22) . .
C36A C35A C34A 112.3(27) . .
C37A C36A C35A 111.3(41) . .
C36A C37A C238 129.0(48) . .
C35B C34B C233 108.6(14) . .
C34B C35B C36B 121.8(18) . .
C37B C36B C35B 123.3(18) . .
C238 C37B C36B 118.0(16) . .
C240 C239 C244 118.3(6) . .
C240 C239 C220 121.3(5) . .
C244 C239 C220 120.3(5) . .
C241 C240 C239 121.1(6) . .
C242 C241 C240 120.5(6) . .
C241 C242 C243 119.9(6) . .
C244 C243 C242 119.9(6) . .
C243 C244 C239 120.2(6) . .
N31 C301 C310 125.8(5) . 2_575
N31 C301 C302 107.3(4) . .
C310 C301 C302 126.9(4) 2_575 .
C303 C302 C301 108.5(4) . .
C302 C303 C304 107.2(5) . .
N31 C304 C305 125.8(4) . .
N31 C304 C303 107.7(4) . .
C305 C304 C303 126.5(5) . .
C306 C305 C304 125.0(5) . .
C306 C305 C311 117.3(4) . .
C304 C305 C311 117.7(4) . .
N32 C306 C305 126.9(4) . .
N32 C306 C307 109.6(4) . .
C305 C306 C307 123.5(5) . .
C308 C307 C306 106.4(5) . .
C307 C308 C309 108.2(5) . .
N32 C309 C310 126.2(4) . .
N32 C309 C308 109.1(4) . .
C310 C309 C308 124.7(5) . .
C301 C310 C309 126.4(4) 2_575 .
C301 C310 C316 117.0(4) 2_575 .
C309 C310 C316 116.6(4) . .
C315 C311 C312 117.2(5) . .
C315 C311 C305 121.6(5) . .
C312 C311 C305 121.0(5) . .
C313 C312 C311 119.5(5) . .
N33 C313 C312 123.2(5) . .
N33 C314 C315 123.4(5) . .
C311 C315 C314 119.7(5) . .
C317 C316 C320 117.6(4) . .
C317 C316 C310 121.1(5) . .
C320 C316 C310 121.3(5) . .
C316 C317 C318 119.5(5) . .
N34 C318 C317 123.1(5) . .
N34 C319 C320 123.5(5) . .
C319 C320 C316 119.2(5) . .
C417 C411 C412 123.5(6) . .
C417 C411 C416 116.4(6) . .
C412 C411 C416 120.0 . .
C413 C412 C411 120.0 . .
C412 C413 C414 120.0 . .
C415 C414 C413 120.0 . .
C416 C415 C414 120.0 . .
C415 C416 C411 120.0 . .
N41 C417 C411 167.1(13) . .
C422 C421 C426 120.0 . .
C422 C421 C427 122.7(29) . .
C426 C421 C427 117.3(29) . .
C421 C422 C423 120.0 . .
C424 C423 C422 120.0 . .
C425 C424 C423 120.0 . .
C424 C425 C426 120.0 . .
C425 C426 C421 120.0 . .
N42 C427 C421 168.5(42) . .
C437 C431 C432 119.0(29) . .
C437 C431 C436 121.0(29) . .
C432 C431 C436 120.0 . .
C433 C432 C431 120.0 . .
C434 C433 C432 120.0 . .
C433 C434 C435 120.0 . .
C436 C435 C434 120.0 . .
C435 C436 C431 120.0 . .
N43 C437 C431 159.5(67) . .
C2 C1 C7 114.9(8) . .
C2 C1 C6 119.5(8) . .
C7 C1 C6 112.9(7) . .
C3 C2 C1 118.3(8) . .
C3 C2 C10 105.8(8) . .
C1 C2 C10 124.5(8) . .
C3 C2 C9A 135.4(11) . .
C1 C2 C9A 93.9(10) . .
C2 C3 C4 123.4(9) . .
C2 C3 C12 108.6(8) . .
C4 C3 C12 116.2(9) . .
C5 C4 C3 119.3(8) . .
C5 C4 C14A 136.8(10) . .
C3 C4 C14A 91.8(10) . .
C5 C4 C15 105.2(8) . .
C3 C4 C15 123.8(9) . .
C4 C5 C6 121.2(7) . .
C4 C5 C17 111.8(8) . .
C6 C5 C17 115.3(7) . .
C5 C6 C20 125.7(7) . .
C5 C6 C1 118.2(7) . .
C20 C6 C1 103.2(7) . .
C5 C6 C20A 92.5(9) . .
C1 C6 C20A 133.4(9) . .
C8 C7 C1 117.5(10) . .
C8 C7 C21 123.4(8) . .
C1 C7 C21 107.8(7) . .
C9 C8 C7 129.1(10) . .
C9 C8 C24 100.9(10) . .
C7 C8 C24 117.4(11) . .
C7 C8 C9A 93.5(10) . .
C24 C8 C9A 133.9(12) . .
C12 C11 C28 117.9(10) . .
C12 C11 C10A 141.5(11) . .
C28 C11 C10A 89.2(10) . .
C12 C11 C10 108.7(8) . .
C28 C11 C10 122.1(9) . .
C13 C12 C11 127.0(10) . .
C13 C12 C3 112.6(10) . .
C11 C12 C3 107.9(8) . .
C12 C13 C30 120.0(10) . .
C12 C13 C14 132.5(11) . .
C30 C13 C14 95.4(10) . .
C12 C13 C14A 94.2(11) . .
C30 C13 C14A 133.8(11) . .
C34 C16 C17 118.2(9) . .
C34 C16 C15A 91.9(11) . .
C17 C16 C15A 137.4(11) . .
C34 C16 C15 126.3(9) . .
C17 C16 C15 103.1(8) . .
C18 C17 C16 122.5(7) . .
C18 C17 C5 115.4(8) . .
C16 C17 C5 110.0(8) . .
C17 C18 C19 128.7(7) . .
C17 C18 C36 118.3(8) . .
C19 C18 C36 101.7(8) . .
C17 C18 C20A 93.0(8) . .
C36 C18 C20A 133.7(10) . .
C22 C21 C19A 89.9(11) . .
C22 C21 C7 117.0(10) . .
C19A C21 C7 139.6(11) . .
C22 C21 C20 129.0(9) . .
C7 C21 C20 101.9(7) . .
C21 C22 C23 124.3(11) . .
C21 C22 C39 115.6(12) . .
C23 C22 C39 105.2(12) . .
C22 C23 C41 106.0(11) . .
C22 C23 C24 116.4(11) . .
C41 C23 C24 129.5(10) . .
C22 C23 C42A 143.5(12) . .
C24 C23 C42A 88.3(10) . .
C8 C24 C25 114.4(14) . .
C8 C24 C23 121.2(10) . .
C25 C24 C23 112.0(11) . .
C43 C25 C24 118.4(12) . .
C43 C25 C26 124.7(10) . .
C24 C25 C26 104.5(10) . .
C27 C26 C9 134.6(13) . .
C27 C26 C25 114.8(9) . .
C9 C26 C25 101.4(11) . .
C27 C26 C10A 92.9(13) . .
C25 C26 C10A 141.8(12) . .
C26 C27 C45 125.9(11) . .
C26 C27 C28 113.9(9) . .
C45 C27 C28 107.6(10) . .
C11 C28 C29 123.0(10) . .
C11 C28 C27 116.3(10) . .
C29 C28 C27 108.6(9) . .
C28 C29 C46 104.9(10) . .
C28 C29 C47A 146.5(12) . .
C28 C29 C30 119.1(9) . .
C46 C29 C30 123.7(9) . .
C47A C29 C30 77.8(11) . .
C13 C30 C31 117.6(14) . .
C13 C30 C29 112.9(8) . .
C31 C30 C29 115.1(13) . .
C48 C31 C32 129.7(13) . .
C48 C31 C30 119.4(16) . .
C32 C31 C30 101.3(14) . .
C31 C32 C14 111.1(13) . .
C31 C32 C33 112.9(11) . .
C14 C32 C33 124.1(10) . .
C31 C32 C15A 145.2(13) . .
C33 C32 C15A 88.3(10) . .
C50 C33 C34 112.8(10) . .
C50 C33 C32 121.5(8) . .
C34 C33 C32 112.4(10) . .
C16 C34 C35 119.3(9) . .
C16 C34 C33 120.9(10) . .
C35 C34 C33 108.6(9) . .
C36 C35 C34 124.4(8) . .
C36 C35 C51 122.8(10) . .
C34 C35 C51 101.8(8) . .
C36 C35 C52A 82.3(10) . .
C34 C35 C52A 139.3(10) . .
C35 C36 C37 119.9(9) . .
C35 C36 C18 117.3(9) . .
C37 C36 C18 110.2(9) . .
C53 C37 C38 122.5(9) . .
C53 C37 C36 118.1(9) . .
C38 C37 C36 108.1(8) . .
C37 C38 C19 106.2(9) . .
C37 C38 C39 117.7(8) . .
C19 C38 C39 124.3(9) . .
C37 C38 C19A 144.8(11) . .
C39 C38 C19A 83.0(10) . .
C22 C39 C38 117.7(11) . .
C22 C39 C40 113.6(12) . .
C38 C39 C40 118.1(8) . .
C54 C40 C41 134.8(11) . .
C54 C40 C39 117.3(9) . .
C41 C40 C39 98.3(10) . .
C54 C40 C41A 92.6(10) . .
C39 C40 C41A 135.8(10) . .
C25 C43 C44 116.3(10) . .
C25 C43 C42A 92.3(11) . .
C44 C43 C42A 136.9(10) . .
C25 C43 C42 127.7(9) . .
C44 C43 C42 103.3(7) . .
C45 C44 C43 121.8(7) . .
C45 C44 C57 115.6(8) . .
C43 C44 C57 110.3(7) . .
C44 C45 C46 127.5(8) . .
C44 C45 C27 116.1(9) . .
C46 C45 C27 105.4(9) . .
C44 C45 C46A 95.2(8) . .
C27 C45 C46A 134.7(10) . .
C31 C48 C47A 84.8(12) . .
C31 C48 C49 116.4(11) . .
C47A C48 C49 142.9(12) . .
C31 C48 C47 125.6(11) . .
C49 C48 C47 105.0(8) . .
C50 C49 C59 119.0(9) . .
C50 C49 C48 121.9(8) . .
C59 C49 C48 106.2(8) . .
C49 C50 C51 129.7(9) . .
C49 C50 C33 117.3(8) . .
C51 C50 C33 101.6(8) . .
C49 C50 C51A 94.8(9) . .
C33 C50 C51A 134.4(9) . .
C37 C53 C54 120.9(8) . .
C37 C53 C52 121.8(8) . .
C54 C53 C52 105.2(8) . .
C37 C53 C52A 84.0(9) . .
C54 C53 C52A 139.8(10) . .
C40 C54 C53 123.6(9) . .
C40 C54 C55 113.2(8) . .
C53 C54 C55 110.7(8) . .
C60 C55 C56 126.9(10) . .
C60 C55 C54 106.2(7) . .
C56 C55 C54 114.0(9) . .
C55 C56 C57 117.8(9) . .
C55 C56 C41A 92.8(9) . .
C57 C56 C41A 135.0(9) . .
C55 C56 C42 124.4(9) . .
C57 C56 C42 106.1(7) . .
C56 C57 C58 122.1(7) . .
C56 C57 C44 110.7(8) . .
C58 C57 C44 115.0(7) . .
C47 C58 C57 125.8(7) . .
C47 C58 C59 107.5(8) . .
C57 C58 C59 116.1(7) . .
C57 C58 C46A 95.3(9) . .
C59 C58 C46A 135.6(10) . .
C49 C59 C58 113.3(8) . .
C49 C59 C60 110.8(8) . .
C58 C59 C60 123.1(8) . .
C55 C60 C59 113.5(8) . .
C55 C60 C52 106.7(8) . .
C59 C60 C52 127.9(8) . .
C55 C60 C51A 136.4(10) . .
C59 C60 C51A 96.4(9) . .
C10 C9 C8 117.9(9) . .
C10 C9 C26 109.9(9) . .
C8 C9 C26 118.2(10) . .
C9 C10 C11 123.1(8) . .
C9 C10 C2 115.8(8) . .
C11 C10 C2 109.0(8) . .
C15 C14 C32 121.6(10) . .
C15 C14 C13 113.2(10) . .
C32 C14 C13 113.8(10) . .
C14 C15 C4 121.1(9) . .
C14 C15 C16 114.5(9) . .
C4 C15 C16 109.7(8) . .
C20 C19 C18 116.1(9) . .
C20 C19 C38 117.0(9) . .
C18 C19 C38 113.5(8) . .
C19 C20 C6 118.5(9) . .
C19 C20 C21 116.2(8) . .
C6 C20 C21 114.0(7) . .
C42 C41 C40 110.7(10) . .
C42 C41 C23 116.5(10) . .
C40 C41 C23 115.5(10) . .
C41 C42 C56 122.9(9) . .
C41 C42 C43 115.6(9) . .
C56 C42 C43 109.4(8) . .
C47 C46 C45 118.4(9) . .
C47 C46 C29 115.4(9) . .
C45 C46 C29 113.3(9) . .
C46 C47 C58 117.7(9) . .
C46 C47 C48 120.5(9) . .
C58 C47 C48 107.9(8) . .
C52 C51 C50 117.0(9) . .
C52 C51 C35 116.3(9) . .
C50 C51 C35 114.9(8) . .
C51 C52 C53 121.1(8) . .
C51 C52 C60 115.1(8) . .
C53 C52 C60 111.0(8) . .
C10A C9A C2 113.7(16) . .
C10A C9A C8 115.7(15) . .
C2 C9A C8 119.2(13) . .
C9A C10A C11 111.0(15) . .
C9A C10A C26 107.1(14) . .
C11 C10A C26 124.2(14) . .
C15A C14A C4 113.4(14) . .
C15A C14A C13 108.4(13) . .
C4 C14A C13 123.0(13) . .
C14A C15A C16 109.0(14) . .
C14A C15A C32 110.3(14) . .
C16 C15A C32 123.6(14) . .
C20A C19A C21 108.3(15) . .
C20A C19A C38 105.4(14) . .
C21 C19A C38 131.2(15) . .
C19A C20A C6 114.3(14) . .
C19A C20A C18 113.6(14) . .
C6 C20A C18 123.4(13) . .
C42A C41A C56 114.7(13) . .
C42A C41A C40 108.1(12) . .
C56 C41A C40 126.3(12) . .
C41A C42A C43 109.1(14) . .
C41A C42A C23 110.3(13) . .
C43 C42A C23 127.3(14) . .
C47A C46A C58 112.3(14) . .
C47A C46A C45 115.8(14) . .
C58 C46A C45 118.0(13) . .
C46A C47A C48 105.7(14) . .
C46A C47A C29 101.7(14) . .
C48 C47A C29 139.1(16) . .
C52A C51A C50 114.4(13) . .
C52A C51A C60 115.3(13) . .
C50 C51A C60 118.4(11) . .
C51A C52A C53 107.8(14) . .
C51A C52A C35 107.2(13) . .
C53 C52A C35 133.0(14) . .

loop_
_geom_bond_atom_site_label_1
_geom_bond_atom_site_label_2
_geom_bond_distance
_geom_bond_site_symmetry_2
Zn1 N13 2.053(4) .
Zn1 N12 2.063(4) .
Zn1 N11 2.071(4) .
Zn1 N14 2.091(4) .
Zn1 N33 2.214(4) .
N11 C104 1.368(6) .
N11 C101 1.380(6) .
N12 C106 1.370(7) .
N12 C109 1.386(6) .
N13 C111 1.367(6) .
N13 C114 1.368(7) .
N14 C119 1.372(6) .
N14 C116 1.373(7) .
N31 C304 1.366(6) .
N31 C301 1.372(6) .
N32 C306 1.362(6) .
N32 C309 1.369(6) .
N33 C314 1.340(6) .
N33 C313 1.351(7) .
N34 C318 1.332(7) .
N34 C319 1.333(7) .
N34 Zn2 2.129(4) .
C101 C120 1.398(7) .
C101 C102 1.433(7) .
C102 C103 1.348(7) .
C103 C104 1.442(7) .
C104 C105 1.419(7) .
C105 C106 1.397(7) .
C105 C121 1.499(8) .
C106 C107 1.444(7) .
C107 C108 1.337(8) .
C108 C109 1.451(8) .
C109 C110 1.385(7) .
C110 C111 1.384(7) .
C110 C127 1.494(8) .
C111 C112 1.457(8) .
C112 C113 1.356(8) .
C113 C114 1.456(8) .
C114 C115 1.396(8) .
C115 C116 1.395(8) .
C115 C133 1.501(8) .
C116 C117 1.432(7) .
C117 C118 1.349(8) .
C118 C119 1.447(7) .
C119 C120 1.395(7) .
C120 C139 1.486(7) .
C121 C126 1.394(7) .
C121 C122 1.398(7) .
C122 C123 1.385(8) .
C123 C124 1.390(8) .
C124 C125 1.370(8) .
C125 C126 1.374(8) .
C127 C128 1.383(9) .
C127 C132 1.395(9) .
C128 C129 1.399(9) .
C129 C130 1.358(10) .
C130 C131 1.358(10) .
C131 C132 1.426(9) .
C133 C134 1.366(8) .
C133 C138 1.380(9) .
C134 C135 1.393(9) .
C135 C136 1.357(11) .
C136 C137 1.325(11) .
C137 C138 1.421(10) .
C139 C140 1.374(8) .
C139 C144 1.401(8) .
C140 C141 1.379(8) .
C141 C142 1.382(9) .
C142 C143 1.388(9) .
C143 C144 1.381(8) .
Zn2 N22A 1.828(13) .
Zn2 N23B 1.978(10) .
Zn2 N21 2.048(5) .
Zn2 N24 2.068(6) .
Zn2 N23A 2.197(11) .
Zn2 N22B 2.202(9) .
N21 C201 1.378(7) .
N21 C204 1.390(8) .
N24 C219 1.357(7) .
N24 C216 1.373(8) .
C201 C220 1.383(8) .
C201 C202 1.442(8) .
C202 C203 1.350(8) .
C203 C204 1.418(9) .
C204 C205 1.401(9) .
C205 C06B 1.256(12) .
C205 C221 1.470(11) .
C205 C206 1.70(2) .
N22A C206 1.34(2) .
N22A C209 1.40(2) .
N23A C211 1.30(2) .
N23A C214 1.45(2) .
C206 C207 1.45(2) .
C207 C208 1.37(2) .
C208 C209 1.42(2) .
C209 C210 1.30(2) .
C210 C211 1.45(2) .
C210 C227 1.46(2) .
C211 C212 1.38(2) .
C212 C213 1.40(2) .
C213 C214 1.45(2) .
C214 C215 1.087(14) .
N22B C09B 1.341(14) .
N22B C06B 1.392(12) .
N23B C11B 1.400(15) .
N23B C14B 1.411(13) .
C06B C07B 1.45(2) .
C07B C08B 1.35(2) .
C08B C09B 1.42(2) .
C09B C10B 1.36(2) .
C10B C11B 1.383(14) .
C10B C27B 1.46(2) .
C11B C12B 1.40(2) .
C12B C13B 1.39(2) .
C13B C14B 1.50(2) .
C14B C215 1.639(14) .
C215 C216 1.400(9) .
C215 C233 1.450(11) .
C216 C217 1.415(9) .
C217 C218 1.340(9) .
C218 C219 1.433(8) .
C219 C220 1.405(8) .
C220 C239 1.481(8) .
C221 C226 1.342(11) .
C221 C222 1.352(11) .
C222 C223 1.362(13) .
C223 C224 1.320(14) .
C224 C225 1.40(2) .
C225 C226 1.382(14) .
C227 C232 1.40(2) .
C227 C228 1.42(3) .
C228 C229 1.43(4) .
C229 C230 1.46(4) .
C230 C231 1.41(3) .
C27B C28B 1.37(2) .
C27B C232 1.427(12) .
C28B C29B 1.40(2) .
C29B C30B 1.37(2) .
C30B C231 1.428(14) .
C232 C231 1.393(9) .
C233 C238 1.376(10) .
C233 C34B 1.421(15) .
C233 C234 1.44(2) .
C233 C34A 1.50(2) .
C234 C235 1.38(2) .
C235 C236 1.40(2) .
C236 C237 1.42(2) .
C237 C238 1.54(2) .
C238 C37B 1.318(15) .
C238 C37A 1.42(2) .
C34A C35A 1.44(2) .
C35A C36A 1.42(2) .
C36A C37A 1.41(2) .
C34B C35B 1.38(2) .
C35B C36B 1.39(2) .
C36B C37B 1.39(2) .
C239 C240 1.384(8) .
C239 C244 1.392(8) .
C240 C241 1.367(9) .
C241 C242 1.356(9) .
C242 C243 1.389(8) .
C243 C244 1.378(8) .
C301 C310 1.399(7) 2_575
C301 C302 1.419(7) .
C302 C303 1.358(7) .
C303 C304 1.430(7) .
C304 C305 1.398(7) .
C305 C306 1.389(7) .
C305 C311 1.501(7) .
C306 C307 1.462(7) .
C307 C308 1.326(7) .
C308 C309 1.447(7) .
C309 C310 1.400(7) .
C310 C301 1.399(7) 2_575
C310 C316 1.496(6) .
C311 C315 1.383(7) .
C311 C312 1.398(7) .
C312 C313 1.379(7) .
C314 C315 1.383(7) .
C316 C317 1.375(7) .
C316 C320 1.387(7) .
C317 C318 1.380(7) .
C319 C320 1.371(7) .
C411 C417 1.356(13) .
C411 C412 1.39 .
C411 C416 1.39 .
C412 C413 1.39 .
C413 C414 1.39 .
C414 C415 1.39 .
C415 C416 1.39 .
C417 N41 1.209(13) .
C421 C422 1.39 .
C421 C426 1.39 .
C421 C427 1.39(3) .
C422 C423 1.39 .
C423 C424 1.39 .
C424 C425 1.39 .
C425 C426 1.39 .
C427 N42 1.05(4) .
C431 C437 1.31(4) .
C431 C432 1.39 .
C431 C436 1.39 .
C432 C433 1.39 .
C433 C434 1.39 .
C434 C435 1.39 .
C435 C436 1.39 .
C437 N43 0.86(5) .
C1 C2 1.410(11) .
C1 C7 1.424(10) .
C1 C6 1.440(10) .
C2 C3 1.373(11) .
C2 C10 1.512(11) .
C2 C9A 1.53(2) .
C3 C4 1.380(11) .
C3 C12 1.572(11) .
C4 C5 1.363(10) .
C4 C14A 1.489(15) .
C4 C15 1.500(12) .
C5 C6 1.415(10) .
C5 C17 1.482(10) .
C6 C20 1.419(10) .
C6 C20A 1.49(2) .
C7 C8 1.373(11) .
C7 C21 1.493(11) .
C8 C9 1.364(11) .
C8 C24 1.402(15) .
C8 C9A 1.55(2) .
C11 C12 1.348(11) .
C11 C28 1.355(11) .
C11 C10A 1.46(2) .
C11 C10 1.464(11) .
C12 C13 1.329(12) .
C13 C30 1.46(2) .
C13 C14 1.474(12) .
C13 C14A 1.57(2) .
C16 C34 1.368(11) .
C16 C17 1.421(12) .
C16 C15A 1.49(2) .
C16 C15 1.527(12) .
C17 C18 1.372(11) .
C18 C19 1.414(11) .
C18 C36 1.466(11) .
C18 C20A 1.54(2) .
C21 C22 1.332(14) .
C21 C19A 1.44(2) .
C21 C20 1.495(11) .
C22 C23 1.409(14) .
C22 C39 1.440(13) .
C23 C41 1.420(13) .
C23 C24 1.50(2) .
C23 C42A 1.53(2) .
C24 C25 1.463(13) .
C25 C43 1.349(12) .
C25 C26 1.48(2) .
C26 C27 1.254(15) .
C26 C9 1.452(11) .
C26 C10A 1.54(2) .
C27 C45 1.474(11) .
C27 C28 1.541(14) .
C28 C29 1.386(13) .
C29 C46 1.526(12) .
C29 C47A 1.54(2) .
C29 C30 1.54(2) .
C30 C31 1.499(14) .
C31 C48 1.32(2) .
C31 C32 1.35(2) .
C32 C14 1.451(13) .
C32 C33 1.528(15) .
C32 C15A 1.60(2) .
C33 C50 1.411(13) .
C33 C34 1.432(11) .
C34 C35 1.408(12) .
C35 C36 1.335(12) .
C35 C51 1.490(11) .
C35 C52A 1.54(2) .
C36 C37 1.463(12) .
C37 C53 1.347(10) .
C37 C38 1.372(11) .
C38 C19 1.453(11) .
C38 C39 1.455(13) .
C38 C19A 1.52(2) .
C39 C40 1.473(14) .
C40 C54 1.347(12) .
C40 C41 1.418(12) .
C40 C41A 1.549(15) .
C43 C44 1.424(11) .
C43 C42A 1.45(2) .
C43 C42 1.536(12) .
C44 C45 1.372(10) .
C44 C57 1.481(10) .
C45 C46 1.380(11) .
C45 C46A 1.59(2) .
C48 C47A 1.46(2) .
C48 C49 1.477(12) .
C48 C47 1.562(12) .
C49 C50 1.386(10) .
C49 C59 1.423(11) .
C50 C51 1.390(11) .
C50 C51A 1.52(2) .
C53 C54 1.350(10) .
C53 C52 1.467(11) .
C53 C52A 1.47(2) .
C54 C55 1.591(12) .
C55 C60 1.360(12) .
C55 C56 1.374(10) .
C56 C57 1.386(10) .
C56 C41A 1.454(15) .
C56 C42 1.486(11) .
C57 C58 1.412(10) .
C58 C47 1.405(11) .
C58 C59 1.425(10) .
C58 C46A 1.53(2) .
C59 C60 1.453(11) .
C60 C52 1.504(11) .
C60 C51A 1.529(15) .
C9 C10 1.353(11) .
C14 C15 1.331(12) .
C19 C20 1.373(12) .
C41 C42 1.370(12) .
C46 C47 1.362(12) .
C51 C52 1.345(12) .
C9A C10A 1.29(2) .
C14A C15A 1.40(2) .
C19A C20A 1.38(2) .
C41A C42A 1.38(2) .
C46A C47A 1.42(2) .
C51A C52A 1.34(2) .
